data_2236970
loop_
_publ_author_name
'Gelbrich, Thomas'
'Braun, Doris E.'
'Griesser, Ulrich J.'

_publ_section_title
;
 Morphine hydrochloride anhydrate
;
_journal_coeditor_code LX2271
_journal_issue 12
_journal_name_full 'Acta Crystallographica Section E'
_journal_page_first o3358
_journal_page_last o3359
_journal_paper_doi 10.1107/S1600536812046405
_journal_volume 68
_journal_year 2012
_chemical_formula_iupac 'C17 H20 N O3 +, Cl -'
_chemical_formula_moiety 'C17 H20 N O3 +, Cl -'
_chemical_formula_sum 'C17 H20 Cl N O3'
_chemical_formula_weight 321.79
_chemical_name_common 'Morphine hydrochloride anhydrate'
_chemical_name_systematic
;
(5\a,6\a)-7,8-Didehydro-4,5-epoxy-17-methylmorphinan-3,6-diol hydrochloride
;
_space_group_IT_number 19
_symmetry_cell_setting orthorhombic
_symmetry_space_group_name_Hall 'P 2ac 2ab'
_symmetry_space_group_name_H-M 'P 21 21 21'
_atom_sites_solution_hydrogens difmap
_atom_sites_solution_primary direct
_atom_sites_solution_secondary difmap
_audit_creation_method SHELXL-97
_cell_angle_alpha 90.00
_cell_angle_beta 90.00
_cell_angle_gamma 90.00
_cell_formula_units_Z 4
_cell_length_a 7.3504(2)
_cell_length_b 12.8524(5)
_cell_length_c 16.0372(5)
_cell_measurement_reflns_used 4272
_cell_measurement_temperature 173(2)
_cell_measurement_theta_max 29.2065
_cell_measurement_theta_min 2.9882
_cell_volume 1515.04(9)
_computing_cell_refinement 'CrysAlis PRO (Oxford Diffraction, 2003)'
_computing_data_collection 'CrysAlis PRO (Oxford Diffraction, 2003)'
_computing_data_reduction 'CrysAlis PRO (Oxford Diffraction, 2003)'
_computing_molecular_graphics
;
XP in SHELXTL (Sheldrick, 2008) and <i>Mercury</i> (Macrae <i>et
al.</i>,
2008)
;
_computing_publication_material 'publCIF (Westrip, 2010)'
_computing_structure_refinement 'SHELXL97 (Sheldrick, 2008)'
_computing_structure_solution 'SHELXL97 (Sheldrick, 2008)'
_diffrn_ambient_temperature 173(2)
_diffrn_detector_area_resol_mean 10.3575
_diffrn_measured_fraction_theta_full 0.999
_diffrn_measured_fraction_theta_max 0.999
_diffrn_measurement_device_type 'Oxford Diffraction Xcalibur (Ruby, Gemini ultra)'
_diffrn_measurement_method '\w scans'
_diffrn_radiation_monochromator graphite
_diffrn_radiation_source 'Enhance (Mo) X-ray Source'
_diffrn_radiation_type 'Mo K\a'
_diffrn_radiation_wavelength 0.7107
_diffrn_reflns_av_R_equivalents 0.0238
_diffrn_reflns_av_sigmaI/netI 0.0305
_diffrn_reflns_limit_h_max 9
_diffrn_reflns_limit_h_min -9
_diffrn_reflns_limit_k_max 15
_diffrn_reflns_limit_k_min -12
_diffrn_reflns_limit_l_max 19
_diffrn_reflns_limit_l_min -19
_diffrn_reflns_number 7406
_diffrn_reflns_theta_full 26.00
_diffrn_reflns_theta_max 26.00
_diffrn_reflns_theta_min 2.99
_exptl_absorpt_coefficient_mu 0.265
_exptl_absorpt_correction_T_max 1.00000
_exptl_absorpt_correction_T_min 0.98243
_exptl_absorpt_correction_type multi-scan
_exptl_absorpt_process_details
;
(CrysAlis PRO; Oxford Diffraction, 2003)
;
_exptl_crystal_colour colourless
_exptl_crystal_density_diffrn 1.411
_exptl_crystal_density_method 'not measured'
_exptl_crystal_description block
_exptl_crystal_F_000 680
_exptl_crystal_size_max 0.20
_exptl_crystal_size_mid 0.20
_exptl_crystal_size_min 0.20
_refine_diff_density_max 0.179
_refine_diff_density_min -0.154
_refine_ls_abs_structure_details 'Flack (1983), 1245 Friedel pairs'
_refine_ls_abs_structure_Flack 0.02(5)
_refine_ls_extinction_method none
_refine_ls_goodness_of_fit_ref 1.038
_refine_ls_hydrogen_treatment mixed
_refine_ls_matrix_type full
_refine_ls_number_parameters 229
_refine_ls_number_reflns 2971
_refine_ls_number_restraints 3
_refine_ls_restrained_S_all 1.038
_refine_ls_R_factor_all 0.0298
_refine_ls_R_factor_gt 0.0273
_refine_ls_shift/su_max 0.001
_refine_ls_shift/su_mean 0.000
_refine_ls_structure_factor_coef Fsqd
_refine_ls_weighting_details 'calc w=1/[\s^2^(Fo^2^)+(0.0324P)^2^+0.2844P] where P=(Fo^2^+2Fc^2^)/3'
_refine_ls_weighting_scheme calc
_refine_ls_wR_factor_gt 0.0674
_refine_ls_wR_factor_ref 0.0687
_reflns_number_gt 2803
_reflns_number_total 2971
_reflns_threshold_expression I>2sigma(I)
_cod_data_source_file lx2271.cif
_cod_data_source_block I
_cod_database_code 2236970
_cod_database_fobs_code 2236970

loop_
_symmetry_equiv_pos_as_xyz
'x, y, z'
'-x+1/2, -y, z+1/2'
'-x, y+1/2, -z+1/2'
'x+1/2, -y+1/2, -z'

loop_
_atom_site_type_symbol
_atom_site_label
_atom_site_fract_x
_atom_site_fract_y
_atom_site_fract_z
_atom_site_U_iso_or_equiv
_atom_site_adp_type
_atom_site_calc_flag
_atom_site_refinement_flags
_atom_site_occupancy
_atom_site_symmetry_multiplicity
Cl Cl1 0.96273(5) 0.72090(4) 0.82895(3) 0.03438(12) Uani d . 1 4
O O1 0.83825(19) 0.64336(10) 0.65098(8) 0.0367(3) Uani d D 1 4
H H1O 0.877(3) 0.6586(18) 0.6972(8) 0.051(7) Uiso d D 1 4
O O2 0.55524(15) 0.77200(8) 0.73074(6) 0.0242(2) Uani d . 1 4
O O3 0.62377(17) 0.85259(10) 0.88464(7) 0.0294(3) Uani d D 1 4
H H3O 0.709(2) 0.8207(16) 0.8625(13) 0.050(7) Uiso d D 1 4
N N1 0.29227(19) 1.08986(11) 0.56252(9) 0.0242(3) Uani d D 1 4
H H1N 0.221(2) 1.1239(15) 0.6013(10) 0.044(6) Uiso d D 1 4
C C1 0.7896(2) 0.86915(13) 0.51135(9) 0.0243(4) Uani d . 1 4
H H1 0.8436 0.8943 0.4615 0.042(6) Uiso calc R 1 1
C C2 0.8430(2) 0.77357(14) 0.54336(10) 0.0259(4) Uani d . 1 4
H H2 0.9308 0.7338 0.5139 0.031(5) Uiso calc R 1 1
C C3 0.7717(2) 0.73423(12) 0.61752(10) 0.0245(3) Uani d . 1 4
C C4 0.6342(2) 0.79226(12) 0.65458(9) 0.0202(3) Uani d . 1 4
C C5 0.5554(2) 0.92311(12) 0.82414(9) 0.0227(3) Uani d . 1 4
H H5 0.4628 0.9669 0.8534 0.019(4) Uiso calc R 1 2
C C6 0.4532(2) 0.86543(12) 0.75454(9) 0.0202(3) Uani d . 1 4
H H6 0.3301 0.8446 0.7753 0.022(4) Uiso calc R 1 2
C C7 0.6973(2) 0.99708(13) 0.79168(10) 0.0242(4) Uani d . 1 4
H H7 0.8131 1.0002 0.8179 0.031(5) Uiso calc R 1 2
C C8 0.6628(2) 1.05776(13) 0.72718(10) 0.0232(4) Uani d . 1 4
H H8 0.7501 1.1073 0.7090 0.027(5) Uiso calc R 1 2
C C9 0.4862(2) 1.09416(13) 0.59477(10) 0.0220(3) Uani d . 1 4
H H9 0.5211 1.1691 0.5999 0.022(4) Uiso calc R 1 2
C C10 0.6209(2) 1.04229(14) 0.53414(11) 0.0272(4) Uani d . 1 4
H H10A 0.5727 1.0489 0.4767 0.029(5) Uiso calc R 1 2
H H10B 0.7377 1.0805 0.5364 0.048(6) Uiso calc R 1 2
C C11 0.6574(2) 0.92863(13) 0.55164(9) 0.0207(3) Uani d . 1 4
C C12 0.5743(2) 0.88337(12) 0.61978(9) 0.0188(3) Uani d . 1 4
C C13 0.43158(19) 0.93188(12) 0.67453(9) 0.0181(3) Uani d . 1 4
C C14 0.4832(2) 1.04739(12) 0.68285(9) 0.0193(3) Uani d . 1 4
H H14 0.3875 1.0836 0.7163 0.012(4) Uiso calc R 1 2
C C15 0.2383(2) 0.92357(13) 0.63760(10) 0.0243(4) Uani d . 1 4
H H15A 0.2078 0.8493 0.6290 0.033(5) Uiso calc R 1 2
H H15B 0.1498 0.9528 0.6778 0.017(4) Uiso calc R 1 2
C C16 0.2217(2) 0.98094(13) 0.55534(11) 0.0283(4) Uani d . 1 4
H H16A 0.2912 0.9433 0.5119 0.030(5) Uiso calc R 1 2
H H16B 0.0924 0.9827 0.5380 0.021(4) Uiso calc R 1 2
C C17 0.2666(3) 1.14956(15) 0.48358(11) 0.0349(4) Uani d . 1 4
H H17A 0.3241 1.1120 0.4374 0.035(5) Uiso calc R 1 2
H H17B 0.3225 1.2184 0.4892 0.046(6) Uiso calc R 1 2
H H17C 0.1363 1.1574 0.4723 0.041(6) Uiso calc R 1 2

loop_
_atom_site_aniso_label
_atom_site_aniso_U_11
_atom_site_aniso_U_22
_atom_site_aniso_U_33
_atom_site_aniso_U_12
_atom_site_aniso_U_13
_atom_site_aniso_U_23
Cl1 0.0245(2) 0.0376(2) 0.0411(2) 0.00496(19) 0.00355(18) 0.0024(2)
O1 0.0476(8) 0.0244(7) 0.0383(8) 0.0127(6) 0.0048(6) -0.0009(6)
O2 0.0310(6) 0.0171(5) 0.0246(6) 0.0019(5) 0.0063(5) 0.0017(4)
O3 0.0345(7) 0.0337(7) 0.0201(6) 0.0081(6) 0.0012(5) 0.0051(5)
N1 0.0265(7) 0.0226(7) 0.0236(7) 0.0017(6) -0.0054(6) 0.0008(6)
C1 0.0234(8) 0.0297(9) 0.0199(8) -0.0052(7) 0.0032(7) -0.0035(7)
C2 0.0240(8) 0.0281(9) 0.0256(8) 0.0007(8) 0.0028(7) -0.0120(8)
C3 0.0274(8) 0.0180(8) 0.0282(8) 0.0014(7) -0.0008(7) -0.0051(7)
C4 0.0222(7) 0.0190(8) 0.0195(7) -0.0047(7) 0.0005(6) -0.0038(6)
C5 0.0258(8) 0.0242(8) 0.0181(7) 0.0037(7) 0.0012(7) 0.0008(6)
C6 0.0201(7) 0.0184(8) 0.0221(7) 0.0003(7) 0.0049(7) 0.0008(6)
C7 0.0236(8) 0.0250(8) 0.0240(8) -0.0018(7) -0.0044(7) -0.0058(7)
C8 0.0245(8) 0.0185(8) 0.0267(8) -0.0063(7) -0.0010(7) -0.0032(7)
C9 0.0235(8) 0.0168(7) 0.0258(8) -0.0025(7) -0.0040(6) 0.0029(6)
C10 0.0279(9) 0.0268(9) 0.0269(9) 0.0001(8) 0.0029(7) 0.0075(7)
C11 0.0201(8) 0.0243(8) 0.0177(7) -0.0042(7) -0.0020(6) -0.0009(6)
C12 0.0188(7) 0.0179(7) 0.0198(7) -0.0030(6) -0.0024(6) -0.0041(6)
C13 0.0173(7) 0.0177(7) 0.0192(7) -0.0029(6) -0.0002(6) 0.0002(6)
C14 0.0204(7) 0.0167(7) 0.0209(8) -0.0008(6) -0.0001(6) -0.0016(6)
C15 0.0200(8) 0.0225(8) 0.0303(9) -0.0033(7) -0.0022(7) -0.0012(7)
C16 0.0256(9) 0.0268(9) 0.0325(9) -0.0009(7) -0.0096(7) -0.0051(8)
C17 0.0449(11) 0.0311(10) 0.0288(9) 0.0037(9) -0.0109(8) 0.0055(8)

loop_
_atom_type_symbol
_atom_type_description
_atom_type_scat_dispersion_real
_atom_type_scat_dispersion_imag
_atom_type_scat_source
C C 0.0033 0.0016 'International Tables Vol C Tables 4.2.6.8 and 6.1.1.4'
H H 0.0000 0.0000 'International Tables Vol C Tables 4.2.6.8 and 6.1.1.4'
N N 0.0061 0.0033 'International Tables Vol C Tables 4.2.6.8 and 6.1.1.4'
O O 0.0106 0.0060 'International Tables Vol C Tables 4.2.6.8 and 6.1.1.4'
Cl Cl 0.1484 0.1585 'International Tables Vol C Tables 4.2.6.8 and 6.1.1.4'

loop_
_geom_angle_atom_site_label_1
_geom_angle_atom_site_label_2
_geom_angle_atom_site_label_3
_geom_angle
C3 O1 H1O 105.8(17)
C4 O2 C6 106.96(11)
C5 O3 H3O 106.9(16)
C17 N1 C16 111.81(13)
C17 N1 C9 112.91(14)
C16 N1 C9 112.69(13)
C17 N1 H1N 104.8(14)
C16 N1 H1N 107.3(14)
C9 N1 H1N 106.7(13)
C2 C1 C11 120.71(15)
C2 C1 H1 119.6
C11 C1 H1 119.6
C1 C2 C3 122.00(15)
C1 C2 H2 119.0
C3 C2 H2 119.0
O1 C3 C4 123.21(14)
O1 C3 C2 120.45(15)
C4 C3 C2 116.33(15)
C12 C4 O2 112.80(13)
C12 C4 C3 121.21(14)
O2 C4 C3 125.76(14)
O3 C5 C7 113.23(13)
O3 C5 C6 111.20(13)
C7 C5 C6 113.13(12)
O3 C5 H5 106.2
C7 C5 H5 106.2
C6 C5 H5 106.2
O2 C6 C5 109.51(12)
O2 C6 C13 106.75(11)
C5 C6 C13 112.69(12)
O2 C6 H6 109.3
C5 C6 H6 109.3
C13 C6 H6 109.3
C8 C7 C5 120.73(15)
C8 C7 H7 119.6
C5 C7 H7 119.6
C7 C8 C14 119.11(15)
C7 C8 H8 120.4
C14 C8 H8 120.4
N1 C9 C14 106.60(12)
N1 C9 C10 111.91(13)
C14 C9 C10 114.89(13)
N1 C9 H9 107.7
C14 C9 H9 107.7
C10 C9 H9 107.7
C11 C10 C9 114.53(14)
C11 C10 H10A 108.6
C9 C10 H10A 108.6
C11 C10 H10B 108.6
C9 C10 H10B 108.6
H10A C10 H10B 107.6
C12 C11 C1 116.35(15)
C12 C11 C10 118.42(14)
C1 C11 C10 124.55(15)
C4 C12 C11 122.73(14)
C4 C12 C13 109.92(13)
C11 C12 C13 126.61(14)
C12 C13 C14 106.19(12)
C12 C13 C15 112.92(13)
C14 C13 C15 109.10(12)
C12 C13 C6 100.58(12)
C14 C13 C6 115.78(12)
C15 C13 C6 111.97(12)
C8 C14 C9 112.77(13)
C8 C14 C13 110.04(13)
C9 C14 C13 107.56(12)
C8 C14 H14 108.8
C9 C14 H14 108.8
C13 C14 H14 108.8
C16 C15 C13 112.00(13)
C16 C15 H15A 109.2
C13 C15 H15A 109.2
C16 C15 H15B 109.2
C13 C15 H15B 109.2
H15A C15 H15B 107.9
N1 C16 C15 111.09(13)
N1 C16 H16A 109.4
C15 C16 H16A 109.4
N1 C16 H16B 109.4
C15 C16 H16B 109.4
H16A C16 H16B 108.0
N1 C17 H17A 109.5
N1 C17 H17B 109.5
H17A C17 H17B 109.5
N1 C17 H17C 109.5
H17A C17 H17C 109.5
H17B C17 H17C 109.5

loop_
_geom_bond_atom_site_label_1
_geom_bond_atom_site_label_2
_geom_bond_distance
O1 C3 1.375(2)
O1 H1O 0.817(9)
O2 C4 1.3770(17)
O2 C6 1.4665(18)
O3 C5 1.4196(19)
O3 H3O 0.831(10)
N1 C17 1.492(2)
N1 C16 1.497(2)
N1 C9 1.517(2)
N1 H1N 0.925(9)
C1 C2 1.388(2)
C1 C11 1.395(2)
C1 H1 0.9500
C2 C3 1.395(2)
C2 H2 0.9500
C3 C4 1.390(2)
C4 C12 1.370(2)
C5 C7 1.504(2)
C5 C6 1.536(2)
C5 H5 1.0000
C6 C13 1.549(2)
C6 H6 1.0000
C7 C8 1.320(2)
C7 H7 0.9500
C8 C14 1.505(2)
C8 H8 0.9500
C9 C14 1.535(2)
C9 C10 1.540(2)
C9 H9 1.0000
C10 C11 1.511(2)
C10 H10A 0.9900
C10 H10B 0.9900
C11 C12 1.380(2)
C12 C13 1.503(2)
C13 C14 1.538(2)
C13 C15 1.543(2)
C14 H14 1.0000
C15 C16 1.516(2)
C15 H15A 0.9900
C15 H15B 0.9900
C16 H16A 0.9900
C16 H16B 0.9900
C17 H17A 0.9800
C17 H17B 0.9800
C17 H17C 0.9800

loop_
_geom_hbond_atom_site_label_D
_geom_hbond_atom_site_label_H
_geom_hbond_atom_site_label_A
_geom_hbond_site_symmetry_A
_geom_hbond_distance_DH
_geom_hbond_distance_HA
_geom_hbond_distance_DA
_geom_hbond_angle_DHA
O1 H1O Cl1 . 0.817(9) 2.347(10) 3.1585(14) 173(2)
O3 H3O Cl1 . 0.831(10) 2.324(11) 3.1416(13) 168(2)
N1 H1N Cl1 3_656 0.925(9) 2.150(10) 3.0626(15) 168.8(19)
C17 H17C O3 2_574 0.98 2.38 3.278(2) 152.6
C14 H14 O2 3_656 1.00 2.60 3.2149(19) 119.6
C2 H2 Cg1 4_566 0.95 2.71 3.638(2) 165.1

loop_
_cod_related_entry_id
_cod_related_entry_database
_cod_related_entry_code
1 ChemSpider 4576542
